data_2009630
loop_
_publ_author_name
'Chandra Mohan, K.'
'Ravikumar, K.'
'Vittal, T. V. S. K.'
'Gido, C. K.'

_publ_section_title
;
 An intermediate in the synthesis of formoterol
;
_journal_issue 4
_journal_name_full 'Acta Crystallographica Section C'
_journal_page_first 627
_journal_page_last 629
_journal_paper_doi 10.1107/S0108270193009473
_journal_volume 50
_journal_year 1994
_chemical_formula_sum 'C15 H12 Br N O4'
_chemical_formula_weight 350.17
_symmetry_cell_setting monoclinic
_symmetry_space_group_name_Hall '-P 2ybc'
_symmetry_space_group_name_H-M 'P 1 21/c 1'
_atom_type_scat_source 'SHELXTL-Plus (Sheldrick, 1991)'
_cell_angle_alpha 90.
_cell_angle_beta 96.680(10)
_cell_angle_gamma 90.
_cell_formula_units_Z 4
_cell_length_a 7.8770(10)
_cell_length_b 12.600(2)
_cell_length_c 14.326(2)
_cell_measurement_reflns_used 25
_cell_measurement_temperature 293
_cell_measurement_theta_max 20
_cell_measurement_theta_min 8
_cell_volume 1412.2(3)
_diffrn_measurement_device 'Siemens R3m/V'
_diffrn_measurement_method \w/2\q
_diffrn_radiation_type MoK\a
_diffrn_radiation_wavelength 0.71063
_diffrn_reflns_av_R_equivalents 0.014
_diffrn_reflns_limit_h_max 8
_diffrn_reflns_limit_h_min 0
_diffrn_reflns_limit_k_max 12
_diffrn_reflns_limit_k_min 0
_diffrn_reflns_limit_l_max 15
_diffrn_reflns_limit_l_min -15
_diffrn_reflns_number 2112
_diffrn_reflns_theta_max 45
_diffrn_standards_decay_% 1
_diffrn_standards_interval_count 98
_diffrn_standards_number 2
_exptl_absorpt_coefficient_mu 2.89
_exptl_absorpt_correction_type none
_exptl_crystal_colour white
_exptl_crystal_density_diffrn 1.638(3)
_exptl_crystal_description cubes
_exptl_crystal_size_max 0.21
_exptl_crystal_size_mid 0.19
_exptl_crystal_size_min 0.15
_refine_diff_density_max 0.33
_refine_diff_density_min -0.21
_refine_ls_extinction_method none
_refine_ls_goodness_of_fit_obs 1.06
_refine_ls_number_parameters 190
_refine_ls_number_reflns 1219
_refine_ls_R_factor_obs 0.031
_refine_ls_shift/esd_max 0.001
_refine_ls_structure_factor_coef F
_refine_ls_weighting_details 'w = 1/[\s^2^(F) + 0.0030|F|^2^]'
_refine_ls_weighting_scheme calc
_refine_ls_wR_factor_obs 0.038
_reflns_number_observed 1219
_reflns_number_total 1840
_reflns_observed_criterion I>=3\s(I)
_cod_data_source_file li1062.cif
_cod_data_source_block li1062_structure_1_of_1
_cod_depositor_comments
;
The following automatic conversions were performed:

'_refine_ls_weighting_scheme' value '1/[\s^2^(F) + 0.0030|F|^2^]' was
changed to 'calc'. New tag '_refine_ls_weighting_details' was
created. The value of the new tag was set to 'w = 1/[\s^2^(F) +
0.0030|F|^2^]'.

Automatic conversion script
Id: cif_fix_values 3143 2015-03-26 13:38:13Z robertas 
;
_cod_original_cell_volume 1412.2(4)
_cod_original_sg_symbol_H-M 'P 21/c'
_cod_original_formula_sum 'C15 H12 Br1 N1 O4'
_cod_database_code 2009630

loop_
_atom_site_label
_atom_site_fract_x
_atom_site_fract_y
_atom_site_fract_z
_atom_site_U_iso_or_equiv
Br .56860(10) .05350(10) .61914(4) .0649(2)
O(1) .8543(5) -.0620(3) .7315(3) .080(2)
O(2) 1.4351(5) -.1572(3) .8333(3) .092(2)
O(3) 1.5903(6) -.0533(3) .9205(4) .111(2)
O(4) 1.5623(4) .1473(2) .8791(2) .0520(10)
N(1) 1.4684(6) -.0692(3) .8641(3) .057(2)
C(1) .7723(6) .1143(4) .6856(3) .051(2)
C(2) .8944(7) .0309(4) .7294(3) .047(2)
C(3) 1.0660(6) .0679(3) .7694(3) .040(2)
C(4) 1.1147(6) .1738(4) .7791(3) .045(2)
C(5) 1.2775(6) .2019(4) .8164(3) .045(2)
C(6) 1.3989(6) .1252(4) .8454(3) .043(2)
C(7) 1.3503(6) .0174(3) .8357(3) .042(2)
C(8) 1.1876(6) -.0096(4) .7985(3) .046(2)
C(9) 1.6056(6) .2548(3) .9049(3) .051(2)
C(10) 1.7903(6) .2565(4) .9471(3) .046(2)
C(11) 1.8861(6) .3481(4) .9442(3) .054(2)
C(12) 2.0522(7) .3522(5) .9863(4) .063(2)
C(13) 2.1257(7) .2650(5) 1.0325(4) .065(2)
C(14) 2.0314(6) .1726(5) 1.0348(4) .061(2)
C(15) 1.8655(6) .1675(4) .9925(3) .053(2)
H1A 0.7413(6) 0.1612(4) 0.7336(4) ?
H1B 0.8300(6) 0.1551(4) 0.6423(4) ?
H4A 1.0323(6) 0.2280(4) 0.7599(3) ?
H5A 1.3085(6) 0.2755(4) 0.8223(3) ?
H8A 1.1564(6) -0.0831(4) 0.7924(3) ?
H9A 1.5334(6) 0.2801(4) 0.9497(4) ?
H9B 1.5905(6) 0.2996(4) 0.8504(4) ?
H11A 1.8358(6) 0.4091(4) 0.9117(3) ?
H12A 2.1173(6) 0.4164(5) 0.9843(4) ?
H13A 2.2409(7) 0.2685(5) 1.0628(4) ?
H14A 2.0833(7) 0.1112(5) 1.0659(4) ?
H15A 1.8007(7) 0.1032(4) 0.9941(3) ?

loop_
_geom_angle_atom_site_label_1
_geom_angle_atom_site_label_2
_geom_angle_atom_site_label_3
_geom_angle
_geom_angle_publ_flag
Br C(1) C(2) 112.5(3) yes
O(2) N(1) O(3) 121.4(5) yes
O(2) N(1) C(7) 118.6(4) yes
C(1) C(2) C(3) 116.7(4) yes
C(2) C(3) C(8) 117.3(4) yes
C(4) C(3) C(8) 118.0(4) yes
C(4) C(5) C(6) 120.9(4) yes
C(5) C(6) C(7) 118.0(4) yes
N(1) C(7) C(6) 122.2(4) yes
N(1) C(7) C(8) 117.3(4) yes
O(4) C(9) C(10) 107.8(4) yes
C(9) C(10) C(11) 120.3(4) yes
C(10) C(11) C(12) 120.9(5) yes
C(12) C(13) C(14) 119.1(15) yes
C(10) C(15) C(14) 119.9(5) yes
C(6) O(4) C(9) 118.4(3) yes
O(3) N(1) C(7) 119.9(4) yes
O(1) C(2) C(1) 121.7(5) yes
O(1) C(2) C(3) 121.5(4) yes
C(2) C(3) C(4) 124.7(4) yes
C(3) C(4) C(5) 121.3(4) yes
O(4) C(6) C(5) 123.9(4) yes
O(4) C(6) C(7) 118.0(4) yes
C(6) C(7) C(8) 120.5(4) yes
C(3) C(8) C(7) 121.3(4) yes
C(9) C(10) C(15) 120.9(4) yes
C(11) C(10) C(15) 118.8(5) yes
C(11) C(12) C(13) 120.4(5) yes
C(13) C(14) C(15) 120.8(5) yes

loop_
_geom_bond_atom_site_label_1
_geom_bond_atom_site_label_2
_geom_bond_distance
_geom_bond_publ_flag
Br C(1) 1.926(5) yes
O(2) N(1) 1.211(6) yes
O(4) C(6) 1.350(5) yes
N(1) C(7) 1.461(6) yes
C(2) C(3) 1.481(7) yes
C(3) C(8) 1.397(7) yes
C(5) C(6) 1.389(6) yes
C(7) C(8) 1.372(7) yes
C(10) C(11) 1.382(7) yes
C(11) C(12) 1.377(7) yes
C(13) C(14) 1.383(8) yes
O(1) C(2) 1.214(6) yes
O(3) N(1) 1.197(6) yes
O(4) C(9) 1.435(5) yes
C(1) C(2) 1.511(7) yes
C(3) C(4) 1.391(6) yes
C(4) C(5) 1.377(6) yes
C(6) C(7) 1.413(6) yes
C(9) C(10) 1.509(7) yes
C(10) C(15) 1.393(7) yes
C(12) C(13) 1.375(8) yes
C(14) C(15) 1.377(7) yes
